data_2106062
loop_
_publ_author_name
'Stephenson, N.C.'
'Roth, R.S.'

_publ_section_title
;
 Structural systematics in the binary system Ta2 O5 W O3. III. The
 structure of (Ta2 O5)45 (Al2 O3) (W O3)4
;
_journal_name_full 'Acta Crystallographica B (24,1968-38,1982)'
_journal_page_first 1025
_journal_page_last 1031
_journal_volume 27
_journal_year 1971
_chemical_formula_sum 'Al0.333 O40 Ta15 W0.667'
_chemical_name_systematic '(Al0.333 W0.667) Ta15 O40'
_space_group_IT_number 3
_symmetry_space_group_name_Hall 'P 2y'
_symmetry_space_group_name_H-M 'P 1 2 1'
_cell_angle_alpha 90
_cell_angle_beta 90
_cell_angle_gamma 90
_cell_formula_units_Z 1
_cell_length_a 29.2
_cell_length_b 6.182
_cell_length_c 3.876
_cell_volume 699.674
_citation_journal_id_ASTM ACBCAR
_cod_data_source_file Stephenson_ACBCAR_1971_1881.cif
_cod_data_source_block Al0.333O40Ta15W0.667
_cod_original_cell_volume 699.6738
_cod_database_code 2106062

loop_
_symmetry_equiv_pos_as_xyz
x,y,z
-x,y,-z

loop_
_atom_site_label
_atom_site_type_symbol
_atom_site_fract_x
_atom_site_fract_y
_atom_site_fract_z
_atom_site_occupancy
_atom_site_U_iso_or_equiv
W5 W+6 0.37723 0.9858 0.0139 0.0417 0.0
Al5 Al+3 0.37723 0.9858 0.0139 0.0208 0.0
O15 O-2 0.248 0.994 0.513 1 0.0
O17 O-2 0.071 0.506 0.5 1 0.0
Al3 Al+3 0.11533 0.9828 0.0147 0.0208 0.0
O1 O-2 0 0.42 0 1 0.0
O12 O-2 0.4229 0.797 0.019 1 0.0
Ta9 Ta+5 0.43506 0.4601 0.01 0.9375 0.0
W3 W+6 0.11533 0.9828 0.0147 0.0417 0.0
O16 O-2 0.383 0.004 0.513 1 0.0
O11 O-2 0.3552 0.704 -0.004 1 0.0
O13 O-2 0 0.085 0.5 1 0.0
Al4 Al+3 0.2471 0.9962 0.0147 0.0208 0.0
W8 W+6 0.30757 0.4477 0.0099 0.0417 0.0
O7 O-2 0.046 0.806 0 1 0.0
Al1 Al+3 0 0.0784 0 0.0208 0.0
Ta5 Ta+5 0.37723 0.9858 0.0139 0.9375 0.0
Ta6 Ta+5 0.06895 0.5141 0 0.9375 0.0
W9 W+6 0.43506 0.4601 0.01 0.0417 0.0
W2 W+6 0.5 0.9247 0 0.0417 0.0
O18 O-2 0.193 0.55 0.519 1 0.0
O9 O-2 0.1939 0.906 -0.025 1 0.0
O21 O-2 0.5 0.583 0 1 0.0
O10 O-2 0.2564 0.676 0.013 1 0.0
Ta7 Ta+5 0.18729 0.5616 0.0183 0.9375 0.0
O5 O-2 0.1571 0.272 0.01 1 0.0
Ta1 Ta+5 0 0.0784 0 0.9375 0.0
O14 O-2 0.1188 0.981 0.513 1 0.0
Al2 Al+3 0.5 0.9247 0 0.0208 0.0
O3 O-2 0.243 0.288 0.013 1 0.0
Al9 Al+3 0.43506 0.4601 0.01 0.0208 0.0
Al8 Al+3 0.30757 0.4477 0.0099 0.0208 0.0
O2 O-2 0.0649 0.194 0.032 1 0.0
W1 W+6 0 0.0784 0 0.0417 0.0
W7 W+6 0.18729 0.5616 0.0183 0.0417 0.0
Ta8 Ta+5 0.30757 0.4477 0.0099 0.9375 0.0
W4 W+6 0.2471 0.9962 0.0147 0.0417 0.0
O8 O-2 0.1247 0.667 0.013 1 0.0
W6 W+6 0.06895 0.5141 0 0.0417 0.0
O22 O-2 0.5 0.916 0.5 1 0.0
Ta3 Ta+5 0.11533 0.9828 0.0147 0.9375 0.0
Ta4 Ta+5 0.2471 0.9962 0.0147 0.9375 0.0
Al7 Al+3 0.18729 0.5616 0.0183 0.0208 0.0
O4 O-2 0.3198 0.081 -0.022 1 0.0
O20 O-2 0.4339 0.482 0.51 1 0.0
O19 O-2 0.3084 0.439 0.51 1 0.0
Al6 Al+3 0.06895 0.5141 0 0.0208 0.0
O6 O-2 0.4592 0.162 -0.01 1 0.0
Ta2 Ta+5 0.5 0.9247 0 0.9375 0.0
